data_4300246
loop_
_publ_author_name
'F. Albert Cotton'
'Evgeny V. Dikarev'
'Santiago Herrero'

_publ_section_title
;
Mixed Chloride/Amine Complexes of Dimolybdenum(II,II). 6. Stepwise
Substitution of Amines by Tertiary Phosphines and Vice Versa:
Stereochemical Hysteresis
;
_journal_name_full 'Inorganic Chemistry'
_journal_page_first 609
_journal_page_last 616
_journal_paper_doi 10.1021/ic9913684
_journal_volume 39
_journal_year 2000
_chemical_compound_source synthesized
_chemical_formula_analytical 'not measured'
_chemical_formula_moiety 'Mo2 Cl4 (N H2 C3 H7)2 (P (C H3)3)2'
_chemical_formula_structural alpha-Mo2Cl4(NH2n-Pr)2(PMe3)2
_chemical_formula_sum 'C12 H36 Cl4 Mo2 N2 P2'
_chemical_formula_weight 604.05
_chemical_melting_point ?
_chemical_name_systematic
; 
 1,1,2,2-bis(n-propylamine)-bis(trimethylphosphine)-tetrachloro-
 -di-molybdenum (II, II)
;
_space_group_IT_number 88
_symmetry_cell_setting tetragonal
_symmetry_space_group_name_Hall '-I 4ad'
_symmetry_space_group_name_H-M 'I 41/a :2'
_atom_sites_solution_hydrogens geom
_atom_sites_solution_primary direct
_atom_sites_solution_secondary difmap
_audit_creation_method SHELXL
_cell_angle_alpha 90.00
_cell_angle_beta 90.00
_cell_angle_gamma 90.00
_cell_formula_units_Z 8
_cell_length_a 17.737(2)
_cell_length_b 17.737(2)
_cell_length_c 15.6915(6)
_cell_measurement_reflns_used 250
_cell_measurement_temperature 213(2)
_cell_measurement_theta_max 20.8
_cell_measurement_theta_min 9.05
_cell_volume 4936.6(8)
_computing_cell_refinement 'MADNES (Enraf-Nonius, 1989)'
_computing_data_collection 'MADNES (Enraf-Nonius, 1989)'
_computing_data_reduction 'PROCOR (Kabsch, 1988)'
_computing_molecular_graphics 'SHELXTL V.5 (Siemens, 1994)'
_computing_publication_material CIFTAB
_computing_structure_refinement 'SHELXL-93 (Sheldrick, 1993)'
_computing_structure_solution 'SHELXTL V.5 (Siemens, 1994)'
_diffrn_ambient_temperature 213(2)
_diffrn_measurement_device 'Nonius FAST area detector'
_diffrn_measurement_method 'Ellipsoid-mask fitting'
_diffrn_radiation_monochromator graphite
_diffrn_radiation_source 'fine-focus sealed tube'
_diffrn_radiation_type MoK\a
_diffrn_radiation_wavelength 0.71073
_diffrn_reflns_av_R_equivalents 0.0484
_diffrn_reflns_av_sigmaI/netI 0.0226
_diffrn_reflns_limit_h_max 19
_diffrn_reflns_limit_h_min -19
_diffrn_reflns_limit_k_max 19
_diffrn_reflns_limit_k_min -19
_diffrn_reflns_limit_l_max 15
_diffrn_reflns_limit_l_min -17
_diffrn_reflns_number 11155
_diffrn_reflns_theta_max 22.72
_diffrn_reflns_theta_min 2.88
_diffrn_standards_number 'none (area detector data)'
_exptl_absorpt_coefficient_mu 1.577
_exptl_absorpt_correction_type none
_exptl_crystal_colour brown
_exptl_crystal_density_diffrn 1.625
_exptl_crystal_density_meas ?
_exptl_crystal_density_method none
_exptl_crystal_description plate-shaped
_exptl_crystal_F_000 2432
_exptl_crystal_size_max 0.20
_exptl_crystal_size_mid 0.18
_exptl_crystal_size_min 0.03
_refine_diff_density_max 0.715
_refine_diff_density_min -0.334
_refine_diff_density_rms 0.075
_refine_ls_extinction_coef noref
_refine_ls_extinction_method none
_refine_ls_goodness_of_fit_all 1.175
_refine_ls_goodness_of_fit_obs 1.172
_refine_ls_hydrogen_treatment 'refined on N atom'
_refine_ls_matrix_type full
_refine_ls_number_parameters 111
_refine_ls_number_reflns 1651
_refine_ls_number_restraints 0
_refine_ls_restrained_S_all 1.181
_refine_ls_restrained_S_obs 1.172
_refine_ls_R_factor_all 0.0326
_refine_ls_R_factor_obs 0.0276
_refine_ls_shift/esd_max -0.001
_refine_ls_shift/esd_mean 0.000
_refine_ls_structure_factor_coef Fsqd
_refine_ls_weighting_details 'w=1/[\s^2^(Fo^2^)+(0.0222P)^2^+18.2291P] where P=(Fo^2^+2Fc^2^)/3'
_refine_ls_weighting_scheme calc
_refine_ls_wR_factor_all 0.0670
_refine_ls_wR_factor_obs 0.0625
_reflns_number_observed 1472
_reflns_number_total 1653
_reflns_observed_criterion >2sigma(I)
_cod_depositor_comments
;
The following automatic conversions were performed:

'_chemical_melting_point' value 'not measured' was changed to '?' -
the value is undefined or not given.

'_exptl_crystal_density_meas' value 'not measured' was changed to '?'
- the value is perceived as not measured.

Automatic conversion script
Id: cif_fix_values 3008 2015-01-20 13:52:24Z robertas 

The following automatic conversions were performed:

'_refine_ls_weighting_scheme' value 'calc
w=1/[\s^2^(Fo^2^)+(0.0222P)^2^+18.2291P] where P=(Fo^2^+2Fc^2^)/3'
was changed to 'calc'. New tag '_refine_ls_weighting_details' was
created. The value of the new tag was set to
'w=1/[\s^2^(Fo^2^)+(0.0222P)^2^+18.2291P] where P=(Fo^2^+2Fc^2^)/3'.

Automatic conversion script
Id: cif_fix_values 3143 2015-03-26 13:38:13Z robertas 
;
_cod_original_sg_symbol_H-M 'I 41/a'
_cod_database_code 4300246

loop_
_symmetry_equiv_pos_as_xyz
'x, y, z'
'-x+1/2, -y, z+1/2'
'-y+3/4, x+1/4, z+1/4'
'y+3/4, -x+3/4, z+3/4'
'x+1/2, y+1/2, z+1/2'
'-x+1, -y+1/2, z+1'
'-y+5/4, x+3/4, z+3/4'
'y+5/4, -x+5/4, z+5/4'
'-x, -y, -z'
'x-1/2, y, -z-1/2'
'y-3/4, -x-1/4, -z-1/4'
'-y-3/4, x-3/4, -z-3/4'
'-x+1/2, -y+1/2, -z+1/2'
'x, y+1/2, -z'
'y-1/4, -x+1/4, -z+1/4'
'-y-1/4, x-1/4, -z-1/4'

loop_
_atom_site_aniso_label
_atom_site_aniso_U_11
_atom_site_aniso_U_22
_atom_site_aniso_U_33
_atom_site_aniso_U_23
_atom_site_aniso_U_13
_atom_site_aniso_U_12
Mo1 0.0199(3) 0.0197(3) 0.0169(3) 0.000 0.000 -0.0018(2)
Mo2 0.0158(3) 0.0209(3) 0.0159(3) 0.000 0.000 0.0010(2)
P1 0.0218(5) 0.0314(6) 0.0262(6) 0.0020(4) -0.0004(4) 0.0063(4)
Cl1 0.0302(5) 0.0329(5) 0.0267(5) -0.0055(4) 0.0051(4) 0.0036(4)
Cl2 0.0310(5) 0.0334(6) 0.0329(6) 0.0109(4) 0.0022(4) -0.0060(4)
N1 0.024(2) 0.023(2) 0.025(2) 0.0009(15) -0.0048(15) -0.0008(14)
C1 0.026(2) 0.047(3) 0.042(3) -0.001(2) -0.001(2) 0.005(2)
C2 0.048(3) 0.033(3) 0.061(3) 0.005(2) 0.000(2) 0.010(2)
C3 0.045(3) 0.074(3) 0.030(3) 0.012(2) -0.001(2) 0.015(2)
C4 0.029(2) 0.032(2) 0.040(2) 0.001(2) 0.009(2) -0.001(2)
C5 0.035(3) 0.039(3) 0.056(3) 0.011(2) 0.003(2) -0.014(2)
C6 0.047(3) 0.024(2) 0.073(4) 0.007(2) -0.016(2) -0.011(2)

loop_
_atom_site_label
_atom_site_type_symbol
_atom_site_fract_x
_atom_site_fract_y
_atom_site_fract_z
_atom_site_U_iso_or_equiv
_atom_site_thermal_displace_type
_atom_site_occupancy
_atom_site_calc_flag
_atom_site_refinement_flags
_atom_site_disorder_group
Mo1 Mo 0.5000 0.7500 0.77275(3) 0.0188(2) Uani 1 d S .
Mo2 Mo 0.5000 0.7500 0.90818(3) 0.0175(2) Uani 1 d S .
P1 P 0.62008(5) 0.67840(6) 0.94278(6) 0.0265(3) Uani 1 d . .
Cl1 Cl 0.60646(5) 0.67891(5) 0.71773(6) 0.0299(2) Uani 1 d . .
Cl2 Cl 0.43718(5) 0.63668(5) 0.95517(6) 0.0324(3) Uani 1 d . .
N1 N 0.5619(2) 0.8581(2) 0.7492(2) 0.0240(7) Uani 1 d . .
H1A H 0.5422(23) 0.8707(23) 0.7073(27) 0.029 Uiso 1 d . .
H1B H 0.5467(23) 0.8850(23) 0.7868(27) 0.029 Uiso 1 d . .
C1 C 0.7111(2) 0.7160(3) 0.9098(3) 0.0381(10) Uani 1 d . .
H1C H 0.7161(7) 0.7675(6) 0.9297(15) 0.057 Uiso 1 calc R .
H1D H 0.7146(7) 0.7150(15) 0.8481(3) 0.057 Uiso 1 calc R .
H1E H 0.7511(2) 0.6854(10) 0.9339(15) 0.057 Uiso 1 calc R .
C2 C 0.6258(3) 0.5791(2) 0.9143(3) 0.0471(12) Uani 1 d . .
H2A H 0.6243(18) 0.5740(3) 0.8528(3) 0.071 Uiso 1 calc R .
H2B H 0.5836(10) 0.5523(4) 0.9393(17) 0.071 Uiso 1 calc R .
H2C H 0.6727(8) 0.5582(5) 0.9357(18) 0.071 Uiso 1 calc R .
C3 C 0.6282(3) 0.6772(3) 1.0587(3) 0.0496(12) Uani 1 d . .
H3A H 0.5838(9) 0.6537(17) 1.0830(3) 0.074 Uiso 1 calc R .
H3B H 0.6325(19) 0.7285(3) 1.0797(3) 0.074 Uiso 1 calc R .
H3C H 0.6727(11) 0.6488(16) 1.0750(3) 0.074 Uiso 1 calc R .
C4 C 0.6448(2) 0.8633(2) 0.7496(3) 0.0340(10) Uani 1 d . .
H4A H 0.6651(2) 0.8292(2) 0.7062(3) 0.041 Uiso 1 calc R .
H4B H 0.6636(2) 0.8465(2) 0.8052(3) 0.041 Uiso 1 calc R .
C5 C 0.6736(2) 0.9422(2) 0.7326(3) 0.0434(11) Uani 1 d . .
H5A H 0.6520(2) 0.9602(2) 0.6788(3) 0.052 Uiso 1 calc R .
H5B H 0.7284(2) 0.9403(2) 0.7257(3) 0.052 Uiso 1 calc R .
C6 C 0.6549(3) 0.9984(2) 0.8021(3) 0.0481(12) Uani 1 d . .
H6A H 0.6722(16) 1.0481(4) 0.7854(9) 0.072 Uiso 1 calc R .
H6B H 0.6797(14) 0.9836(10) 0.8546(6) 0.072 Uiso 1 calc R .
H6C H 0.6008(3) 0.9996(13) 0.8109(14) 0.072 Uiso 1 calc R .

loop_
_atom_type_symbol
_atom_type_description
_atom_type_scat_dispersion_real
_atom_type_scat_dispersion_imag
_atom_type_scat_source
C C 0.0033 0.0016 'International Tables Vol C Tables 4.2.6.8 and 6.1.1.4'
H H 0.0000 0.0000 'International Tables Vol C Tables 4.2.6.8 and 6.1.1.4'
N N 0.0061 0.0033 'International Tables Vol C Tables 4.2.6.8 and 6.1.1.4'
P P 0.1023 0.0942 'International Tables Vol C Tables 4.2.6.8 and 6.1.1.4'
Cl Cl 0.1484 0.1585 'International Tables Vol C Tables 4.2.6.8 and 6.1.1.4'
Mo Mo -1.6832 0.6857 'International Tables Vol C Tables 4.2.6.8 and 6.1.1.4'

loop_
_geom_angle_atom_site_label_1
_geom_angle_atom_site_label_2
_geom_angle_atom_site_label_3
_geom_angle
_geom_angle_site_symmetry_1
_geom_angle_site_symmetry_3
_geom_angle_publ_flag
Mo2 Mo1 N1 99.51(9) . 6_564 n
Mo2 Mo1 N1 99.51(9) . . y
N1 Mo1 N1 161.0(2) 6_564 . y
Mo2 Mo1 Cl1 110.82(2) . 6_564 n
N1 Mo1 Cl1 90.25(9) 6_564 6_564 n
N1 Mo1 Cl1 83.01(9) . 6_564 y
Mo2 Mo1 Cl1 110.82(2) . . y
N1 Mo1 Cl1 83.01(9) 6_564 . n
N1 Mo1 Cl1 90.25(9) . . y
Cl1 Mo1 Cl1 138.36(5) 6_564 . y
Mo1 Mo2 Cl2 107.79(3) . 6_564 n
Mo1 Mo2 Cl2 107.79(3) . . y
Cl2 Mo2 Cl2 144.42(5) 6_564 . y
Mo1 Mo2 P1 102.35(2) . . y
Cl2 Mo2 P1 87.93(3) 6_564 . y
Cl2 Mo2 P1 84.57(3) . . y
Mo1 Mo2 P1 102.35(2) . 6_564 n
Cl2 Mo2 P1 84.57(3) 6_564 6_564 n
Cl2 Mo2 P1 87.93(3) . 6_564 n
P1 Mo2 P1 155.30(5) . 6_564 y
C2 P1 C1 103.6(2) . . n
C2 P1 C3 103.2(2) . . n
C1 P1 C3 102.6(2) . . n
C2 P1 Mo2 118.6(2) . . n
C1 P1 Mo2 119.99(15) . . n
C3 P1 Mo2 106.6(2) . . n
C4 N1 Mo1 122.9(2) . . n
N1 C4 C5 113.2(3) . . n
C4 C5 C6 114.0(4) . . n

loop_
_geom_bond_atom_site_label_1
_geom_bond_atom_site_label_2
_geom_bond_distance
_geom_bond_site_symmetry_2
_geom_bond_publ_flag
Mo1 Mo2 2.1250(6) . y
Mo1 N1 2.240(3) 6_564 n
Mo1 N1 2.240(3) . y
Mo1 Cl1 2.4292(9) 6_564 n
Mo1 Cl1 2.4292(9) . y
Mo2 Cl2 2.4135(10) 6_564 n
Mo2 Cl2 2.4135(9) . y
Mo2 P1 2.5385(10) . y
Mo2 P1 2.5385(10) 6_564 n
P1 C2 1.819(4) . n
P1 C1 1.822(4) . n
P1 C3 1.825(4) . n
N1 C4 1.473(5) . n
C4 C5 1.514(6) . n
C5 C6 1.514(6) . n

loop_
_geom_torsion_atom_site_label_1
_geom_torsion_atom_site_label_2
_geom_torsion_atom_site_label_3
_geom_torsion_atom_site_label_4
_geom_torsion
_geom_torsion_site_symmetry_1
_geom_torsion_site_symmetry_2
_geom_torsion_site_symmetry_3
_geom_torsion_site_symmetry_4
_geom_torsion_publ_flag
P1 Mo2 Mo1 Cl1 2.93(3) . . . . y
Cl2 Mo2 Mo1 N1 0.81(9) . . . 6_564 y
P1 Mo2 Mo1 Cl1 2.93(3) 6_564 . . 6_564 n
Cl2 Mo2 Mo1 N1 0.81(9) 6_564 . . . n
Mo1 Mo2 N1 H1A 44.7(40) . . . . n
Mo1 Mo2 N1 H1B 141.9(31) . . . . n
Mo1 Mo2 N1 C4 -116.5(3) . . . . n
